data_1567707
loop_
_publ_author_name
'Stegbauer, Simone'
'Jandl, Christian'
'Bach, Thorsten'

_publ_section_title
;
 Chiral Lewis acid catalysis in a visible light-triggered
 cycloaddition/rearrangement cascade
;
_journal_name_full 'Chemical Science'
_journal_paper_doi 10.1039/D2SC03159K
_journal_year 2022
_chemical_absolute_configuration ad
_chemical_compound_source 'see text'
_chemical_formula_moiety 'C19 H20 O2 S'
_chemical_formula_sum 'C19 H20 O2 S'
_chemical_formula_weight 312.41
_space_group_IT_number 19
_space_group_name_Hall 'P 2ac 2ab'
_space_group_name_H-M_alt 'P 21 21 21'
_symmetry_cell_setting orthorhombic
_symmetry_Int_Tables_number 19
_symmetry_space_group_name_Hall 'P 2ac 2ab'
_symmetry_space_group_name_H-M 'P 21 21 21'
_atom_sites_solution_hydrogens geom
_atom_sites_solution_primary iterative
_atom_sites_solution_secondary difmap
_audit_update_record
;
2022-03-12 deposited with the CCDC.	2022-09-19 downloaded from the CCDC.
;
_cell_angle_alpha 90
_cell_angle_beta 90
_cell_angle_gamma 90
_cell_formula_units_Z 4
_cell_length_a 6.4656(2)
_cell_length_b 13.7036(5)
_cell_length_c 17.0877(7)
_cell_measurement_reflns_used 9069
_cell_measurement_temperature 100
_cell_measurement_theta_max 28.2813
_cell_measurement_theta_min 2.3838
_cell_volume 1514.00(10)
_computing_cell_refinement 'SAINT (Bruker, 2019)'
_computing_data_collection 'APEX III Control Software (Bruker, 2019)'
_computing_data_reduction 'SAINT (Bruker, 2019)'
_computing_molecular_graphics 'PLATON (Spek, 2011)'
_computing_publication_material 'PLATON (Spek, 2011), enCIFer (Allen, 2004)'
_computing_structure_refinement 'SHELXL (Sheldrick, 2018), SHELXLE (Huebschle, 2011)'
_computing_structure_solution 'SHELXT (Sheldrick, 2015)'
_diffrn_ambient_temperature 100
_diffrn_detector ' Bruker Photon II CPAD '
_diffrn_detector_area_resol_mean 7.5
_diffrn_measured_fraction_theta_full 0.999
_diffrn_measured_fraction_theta_max 1.000
_diffrn_measurement_device ' \k-geometry diffractometer '
_diffrn_measurement_device_type ' Bruker D8 Venture '
_diffrn_measurement_method ' phi- and omega-rotation '
_diffrn_radiation_monochromator 'Helios optic'
_diffrn_radiation_probe x-ray
_diffrn_radiation_source 'IMS microsource'
_diffrn_radiation_type MoK\a
_diffrn_radiation_wavelength 0.71073
_diffrn_reflns_av_R_equivalents 0.0433
_diffrn_reflns_av_unetI/netI 0.0140
_diffrn_reflns_limit_h_max 8
_diffrn_reflns_limit_h_min -8
_diffrn_reflns_limit_k_max 18
_diffrn_reflns_limit_k_min -18
_diffrn_reflns_limit_l_max 22
_diffrn_reflns_limit_l_min -22
_diffrn_reflns_number 66220
_diffrn_reflns_reduction_process
;
;
_diffrn_reflns_theta_full 25.24
_diffrn_reflns_theta_max 27.88
_diffrn_reflns_theta_min 1.90
_exptl_absorpt_coefficient_mu 0.219
_exptl_absorpt_correction_T_max 0.7457
_exptl_absorpt_correction_T_min 0.7233
_exptl_absorpt_correction_type multi-scan
_exptl_absorpt_process_details 'SADABS 2016/2, Bruker, 2016'
_exptl_crystal_colour colourless
_exptl_crystal_density_diffrn 1.371
_exptl_crystal_density_method 'Not Measured'
_exptl_crystal_description fragment
_exptl_crystal_F_000 664
_exptl_crystal_size_max 0.165
_exptl_crystal_size_mid 0.138
_exptl_crystal_size_min 0.095
_refine_diff_density_max 0.231
_refine_diff_density_min -0.182
_refine_diff_density_rms 0.037
_refine_ls_abs_structure_details 'Flack (1983)'
_refine_ls_abs_structure_Flack 0.031(15)
_refine_ls_extinction_method none
_refine_ls_goodness_of_fit_ref 1.093
_refine_ls_hydrogen_treatment constr
_refine_ls_matrix_type full
_refine_ls_number_parameters 199
_refine_ls_number_reflns 3615
_refine_ls_number_restraints 0
_refine_ls_restrained_S_all 1.093
_refine_ls_R_factor_all 0.0273
_refine_ls_R_factor_gt 0.0263
_refine_ls_shift/su_max 0.000
_refine_ls_shift/su_mean 0.000
_refine_ls_structure_factor_coef Fsqd
_refine_ls_weighting_details 'W=1/[\S^2^(FO^2^)+(0.0303P)^2^+0.4484P] WHERE P=(FO^2^+2FC^2^)/3'
_refine_ls_weighting_scheme calc
_refine_ls_wR_factor_gt 0.0648
_refine_ls_wR_factor_ref 0.0654
_reflns_number_gt 3533
_reflns_number_total 3615
_reflns_threshold_expression I>2\s(I)
_cod_data_source_file d2sc03159k2.cif
_cod_data_source_block compound_8g
_cod_database_code 1567707

loop_
_space_group_symop_id
_space_group_symop_operation_xyz
1 x,y,z
2 1/2-x,-y,1/2+z
3 1/2+x,1/2-y,-z
4 -x,1/2+y,1/2-z

loop_
_atom_site_aniso_label
_atom_site_aniso_U_11
_atom_site_aniso_U_22
_atom_site_aniso_U_33
_atom_site_aniso_U_23
_atom_site_aniso_U_13
_atom_site_aniso_U_12
S1 0.0271(2) 0.0144(2) 0.0288(2) -0.0007(2) -0.0102(2) -0.0028(2)
O1 0.0130(6) 0.0214(6) 0.0337(7) -0.0026(5) 0.0001(5) 0.0012(5)
O2 0.0189(6) 0.0174(6) 0.0202(6) 0.0011(5) -0.0067(5) 0.0025(5)
C1 0.0201(8) 0.0140(8) 0.0232(8) 0.0022(7) -0.0055(7) -0.0008(6)
C2 0.0185(8) 0.0149(8) 0.0175(8) 0.0049(6) 0.0011(6) -0.0023(7)
C3 0.0113(7) 0.0131(7) 0.0138(7) 0.0020(6) 0.0009(6) -0.0010(6)
C4 0.0139(7) 0.0154(7) 0.0167(7) 0.0014(6) -0.0011(6) 0.0002(6)
C5 0.0232(9) 0.0157(8) 0.0183(8) -0.0008(6) -0.0026(7) 0.0010(7)
C6 0.0142(8) 0.0163(7) 0.0159(7) -0.0015(6) 0.0026(6) -0.0021(6)
C7 0.0147(7) 0.0147(7) 0.0147(7) 0.0023(6) 0.0039(6) -0.0009(6)
C8 0.0235(9) 0.0179(8) 0.0143(7) 0.0020(6) 0.0010(7) 0.0018(7)
C9 0.0172(8) 0.0169(8) 0.0188(8) -0.0005(6) -0.0042(7) 0.0000(6)
C10 0.0134(7) 0.0157(7) 0.0119(7) -0.0010(6) 0.0007(6) 0.0016(6)
C11 0.0123(7) 0.0145(7) 0.0133(7) -0.0003(6) 0.0014(6) 0.0018(6)
C12 0.0148(7) 0.0148(8) 0.0125(7) -0.0012(6) 0.0026(6) 0.0009(6)
C13 0.0171(8) 0.0151(7) 0.0128(7) -0.0017(6) 0.0018(6) 0.0034(6)
C14 0.0149(7) 0.0208(8) 0.0162(7) -0.0026(6) -0.0032(6) 0.0036(6)
C15 0.0120(7) 0.0171(8) 0.0202(8) -0.0016(6) -0.0002(6) -0.0008(6)
C16 0.0197(8) 0.0180(8) 0.0197(8) -0.0017(7) -0.0003(7) -0.0014(7)
C17 0.0275(9) 0.0157(8) 0.0236(9) -0.0009(7) 0.0036(8) -0.0030(7)
C18 0.0339(10) 0.0149(8) 0.0181(8) 0.0018(6) 0.0043(7) 0.0055(7)
C19 0.0249(9) 0.0185(8) 0.0140(7) 0.0008(6) 0.0009(7) 0.0063(7)

loop_
_atom_site_label
_atom_site_type_symbol
_atom_site_thermal_displace_type
_atom_site_fract_x
_atom_site_fract_y
_atom_site_fract_z
_atom_site_occupancy
_atom_site_U_iso_or_equiv
_atom_site_calc_flag
_atom_site_refinement_flags
_atom_site_disorder_assembly
_atom_site_disorder_group
S1 S Uani 0.42754(7) 0.76518(3) 0.43128(3) 1.000 0.0234(1) d . . .
O1 O Uani -0.04090(19) 0.57986(9) 0.34476(8) 1.000 0.0227(4) d . . .
O2 O Uani 0.10621(19) 0.41089(9) 0.23810(7) 1.000 0.0188(3) d . . .
C1 C Uani 0.2741(3) 0.74583(12) 0.34439(11) 1.000 0.0191(5) d . . .
C2 C Uani 0.3450(3) 0.65665(12) 0.29773(10) 1.000 0.0170(5) d . . .
C3 C Uani 0.3321(3) 0.55864(12) 0.34137(9) 1.000 0.0127(4) d . . .
C4 C Uani 0.4537(3) 0.56397(12) 0.41957(10) 1.000 0.0153(4) d . . .
C5 C Uani 0.3874(3) 0.64597(12) 0.47410(10) 1.000 0.0191(5) d . . .
C6 C Uani 0.1100(3) 0.53184(12) 0.36070(10) 1.000 0.0155(4) d . . .
C7 C Uani 0.4273(3) 0.47538(11) 0.28873(10) 1.000 0.0147(4) d . . .
C8 C Uani 0.2975(3) 0.45547(13) 0.21600(10) 1.000 0.0186(5) d . . .
C9 C Uani 0.1353(3) 0.31440(13) 0.26686(10) 1.000 0.0176(5) d . . .
C10 C Uani 0.3156(2) 0.30429(12) 0.32265(9) 1.000 0.0137(4) d . . .
C11 C Uani 0.4572(3) 0.37833(12) 0.33101(9) 1.000 0.0134(4) d . . .
C12 C Uani 0.3428(3) 0.21376(12) 0.36283(9) 1.000 0.0140(4) d . . .
C13 C Uani 0.5210(3) 0.20078(12) 0.41088(9) 1.000 0.0150(4) d . . .
C14 C Uani 0.6684(3) 0.27733(13) 0.41601(10) 1.000 0.0173(4) d . . .
C15 C Uani 0.6376(3) 0.36302(13) 0.37716(10) 1.000 0.0164(4) d . . .
C16 C Uani 0.2021(3) 0.13476(13) 0.35589(11) 1.000 0.0191(5) d . . .
C17 C Uani 0.2327(3) 0.04922(14) 0.39591(11) 1.000 0.0223(5) d . . .
C18 C Uani 0.4067(3) 0.03760(13) 0.44512(10) 1.000 0.0223(5) d . . .
C19 C Uani 0.5476(3) 0.11136(13) 0.45159(10) 1.000 0.0191(5) d . . .
H1A H Uiso 0.12752 0.73711 0.35963 1.000 0.0230 c RU . .
H1B H Uiso 0.28297 0.80444 0.31068 1.000 0.0230 c RU . .
H2A H Uiso 0.49008 0.66716 0.28125 1.000 0.0200 c RU . .
H2B H Uiso 0.25986 0.65206 0.24972 1.000 0.0200 c RU . .
H4A H Uiso 0.43734 0.50108 0.44740 1.000 0.0180 c RU . .
H4B H Uiso 0.60249 0.57208 0.40751 1.000 0.0180 c RU . .
H5A H Uiso 0.46687 0.64134 0.52347 1.000 0.0230 c RU . .
H5B H Uiso 0.23900 0.63805 0.48696 1.000 0.0230 c RU . .
H6 H Uiso 0.08777 0.47213 0.38767 1.000 0.0190 c RU . .
H7 H Uiso 0.56649 0.49801 0.27080 1.000 0.0180 c RU . .
H8A H Uiso 0.26986 0.51747 0.18816 1.000 0.0220 c RU . .
H8B H Uiso 0.37410 0.41173 0.18014 1.000 0.0220 c RU . .
H9A H Uiso 0.15737 0.27002 0.22191 1.000 0.0210 c RU . .
H9B H Uiso 0.00754 0.29333 0.29393 1.000 0.0210 c RU . .
H14 H Uiso 0.78947 0.26877 0.44676 1.000 0.0210 c RU . .
H15 H Uiso 0.73825 0.41332 0.38095 1.000 0.0200 c RU . .
H16 H Uiso 0.08452 0.14125 0.32294 1.000 0.0230 c RU . .
H17 H Uiso 0.13617 -0.00263 0.39052 1.000 0.0270 c RU . .
H18 H Uiso 0.42547 -0.02129 0.47358 1.000 0.0270 c RU . .
H19 H Uiso 0.66566 0.10268 0.48395 1.000 0.0230 c RU . .

loop_
_atom_type_symbol
_atom_type_description
_atom_type_scat_dispersion_real
_atom_type_scat_dispersion_imag
_atom_type_scat_source
C C 0.0033 0.0016 ' International Tables Vol C Tables 4.2.6.8 and 6.1.1.4'
H H 0.0000 0.0000 ' International Tables Vol C Tables 4.2.6.8 and 6.1.1.4'
O O 0.0106 0.0060 ' International Tables Vol C Tables 4.2.6.8 and 6.1.1.4'
S S 0.1246 0.1234 ' International Tables Vol C Tables 4.2.6.8 and 6.1.1.4'

loop_
_geom_angle_atom_site_label_1
_geom_angle_atom_site_label_2
_geom_angle_atom_site_label_3
_geom_angle
_geom_angle_site_symmetry_1
_geom_angle_site_symmetry_2
_geom_angle_site_symmetry_3
_geom_angle_publ_flag
C1 S1 C5 96.96(8) . . . yes
C8 O2 C9 111.95(13) . . . yes
S1 C1 C2 112.42(13) . . . yes
C1 C2 C3 115.38(14) . . . no
C2 C3 C4 110.41(14) . . . no
C2 C3 C6 111.58(15) . . . no
C2 C3 C7 109.50(13) . . . no
C4 C3 C6 107.65(14) . . . no
C4 C3 C7 109.10(14) . . . no
C6 C3 C7 108.54(14) . . . no
C3 C4 C5 114.79(15) . . . no
S1 C5 C4 112.27(12) . . . yes
O1 C6 C3 125.66(15) . . . yes
C3 C7 C8 112.30(15) . . . no
C3 C7 C11 114.19(14) . . . no
C8 C7 C11 107.45(13) . . . no
O2 C8 C7 109.71(14) . . . yes
O2 C9 C10 113.87(14) . . . yes
C9 C10 C11 120.76(15) . . . no
C9 C10 C12 118.51(14) . . . no
C11 C10 C12 120.61(14) . . . no
C7 C11 C10 120.66(16) . . . no
C7 C11 C15 119.64(16) . . . no
C10 C11 C15 119.65(15) . . . no
C10 C12 C13 118.98(15) . . . no
C10 C12 C16 122.91(16) . . . no
C13 C12 C16 118.10(15) . . . no
C12 C13 C14 119.06(15) . . . no
C12 C13 C19 119.19(16) . . . no
C14 C13 C19 121.75(17) . . . no
C13 C14 C15 120.54(17) . . . no
C11 C15 C14 121.09(17) . . . no
C12 C16 C17 121.19(17) . . . no
C16 C17 C18 120.51(17) . . . no
C17 C18 C19 119.73(17) . . . no
C13 C19 C18 121.24(17) . . . no
S1 C1 H1A 109.00 . . . no
S1 C1 H1B 109.00 . . . no
C2 C1 H1A 109.00 . . . no
C2 C1 H1B 109.00 . . . no
H1A C1 H1B 108.00 . . . no
C1 C2 H2A 108.00 . . . no
C1 C2 H2B 108.00 . . . no
C3 C2 H2A 108.00 . . . no
C3 C2 H2B 108.00 . . . no
H2A C2 H2B 107.00 . . . no
C3 C4 H4A 109.00 . . . no
C3 C4 H4B 109.00 . . . no
C5 C4 H4A 109.00 . . . no
C5 C4 H4B 109.00 . . . no
H4A C4 H4B 108.00 . . . no
S1 C5 H5A 109.00 . . . no
S1 C5 H5B 109.00 . . . no
C4 C5 H5A 109.00 . . . no
C4 C5 H5B 109.00 . . . no
H5A C5 H5B 108.00 . . . no
O1 C6 H6 117.00 . . . no
C3 C6 H6 117.00 . . . no
C3 C7 H7 108.00 . . . no
C8 C7 H7 108.00 . . . no
C11 C7 H7 108.00 . . . no
O2 C8 H8A 110.00 . . . no
O2 C8 H8B 110.00 . . . no
C7 C8 H8A 110.00 . . . no
C7 C8 H8B 110.00 . . . no
H8A C8 H8B 108.00 . . . no
O2 C9 H9A 109.00 . . . no
O2 C9 H9B 109.00 . . . no
C10 C9 H9A 109.00 . . . no
C10 C9 H9B 109.00 . . . no
H9A C9 H9B 108.00 . . . no
C13 C14 H14 120.00 . . . no
C15 C14 H14 120.00 . . . no
C11 C15 H15 119.00 . . . no
C14 C15 H15 119.00 . . . no
C12 C16 H16 119.00 . . . no
C17 C16 H16 119.00 . . . no
C16 C17 H17 120.00 . . . no
C18 C17 H17 120.00 . . . no
C17 C18 H18 120.00 . . . no
C19 C18 H18 120.00 . . . no
C13 C19 H19 119.00 . . . no
C18 C19 H19 119.00 . . . no

loop_
_geom_bond_atom_site_label_1
_geom_bond_atom_site_label_2
_geom_bond_distance
_geom_bond_site_symmetry_1
_geom_bond_site_symmetry_2
_geom_bond_publ_flag
S1 C1 1.805(2) . . yes
S1 C5 1.8087(17) . . yes
O1 C6 1.208(2) . . yes
O2 C8 1.430(2) . . yes
O2 C9 1.423(2) . . yes
C1 C2 1.530(2) . . no
C2 C3 1.539(2) . . no
C3 C4 1.552(2) . . no
C3 C6 1.519(3) . . no
C3 C7 1.578(2) . . no
C4 C5 1.521(2) . . no
C7 C8 1.524(3) . . no
C7 C11 1.526(2) . . no
C9 C10 1.512(2) . . no
C10 C11 1.374(2) . . no
C10 C12 1.429(2) . . no
C11 C15 1.424(3) . . no
C12 C13 1.426(3) . . no
C12 C16 1.419(3) . . no
C13 C14 1.420(3) . . no
C13 C19 1.420(2) . . no
C14 C15 1.364(3) . . no
C16 C17 1.371(3) . . no
C17 C18 1.414(3) . . no
C18 C19 1.365(3) . . no
C1 H1A 0.9900 . . no
C1 H1B 0.9900 . . no
C2 H2A 0.9900 . . no
C2 H2B 0.9900 . . no
C4 H4A 0.9900 . . no
C4 H4B 0.9900 . . no
C5 H5A 0.9900 . . no
C5 H5B 0.9900 . . no
C6 H6 0.9500 . . no
C7 H7 1.0000 . . no
C8 H8A 0.9900 . . no
C8 H8B 0.9900 . . no
C9 H9A 0.9900 . . no
C9 H9B 0.9900 . . no
C14 H14 0.9500 . . no
C15 H15 0.9500 . . no
C16 H16 0.9500 . . no
C17 H17 0.9500 . . no
C18 H18 0.9500 . . no
C19 H19 0.9500 . . no

loop_
_geom_hbond_atom_site_label_D
_geom_hbond_atom_site_label_H
_geom_hbond_atom_site_label_A
_geom_hbond_distance_DH
_geom_hbond_distance_HA
_geom_hbond_distance_DA
_geom_hbond_angle_DHA
_geom_hbond_site_symmetry_A
_geom_hbond_publ_flag
C1 H1A O1 0.9900 2.4300 3.053(2) 121.00 . yes
C4 H4B O1 0.9900 2.5500 3.516(2) 167.00 1_655 yes
C5 H5B S1 0.9900 2.7900 3.5968(19) 139.00 3_466 yes

loop_
_geom_torsion_atom_site_label_1
_geom_torsion_atom_site_label_2
_geom_torsion_atom_site_label_3
_geom_torsion_atom_site_label_4
_geom_torsion
_geom_torsion_site_symmetry_1
_geom_torsion_site_symmetry_2
_geom_torsion_site_symmetry_3
_geom_torsion_site_symmetry_4
_geom_torsion_publ_flag
C5 S1 C1 C2 -55.93(14) . . . . no
C1 S1 C5 C4 56.78(15) . . . . no
C9 O2 C8 C7 -68.92(17) . . . . no
C8 O2 C9 C10 43.79(18) . . . . no
S1 C1 C2 C3 61.06(19) . . . . no
C1 C2 C3 C4 -55.1(2) . . . . no
C1 C2 C3 C6 64.54(19) . . . . no
C1 C2 C3 C7 -175.28(15) . . . . no
C2 C3 C4 C5 55.8(2) . . . . no
C6 C3 C4 C5 -66.27(18) . . . . no
C7 C3 C4 C5 176.13(14) . . . . no
C2 C3 C6 O1 -0.1(2) . . . . no
C4 C3 C6 O1 121.19(18) . . . . no
C7 C3 C6 O1 -120.86(18) . . . . no
C2 C3 C7 C8 -67.36(19) . . . . no
C2 C3 C7 C11 169.99(15) . . . . no
C4 C3 C7 C8 171.70(14) . . . . no
C4 C3 C7 C11 49.1(2) . . . . no
C6 C3 C7 C8 54.67(18) . . . . no
C6 C3 C7 C11 -67.98(19) . . . . no
C3 C4 C5 S1 -62.19(18) . . . . no
C3 C7 C8 O2 -69.36(17) . . . . no
C11 C7 C8 O2 57.02(18) . . . . no
C3 C7 C11 C10 99.12(18) . . . . no
C3 C7 C11 C15 -83.3(2) . . . . no
C8 C7 C11 C10 -26.1(2) . . . . no
C8 C7 C11 C15 151.43(16) . . . . no
O2 C9 C10 C11 -11.8(2) . . . . no
O2 C9 C10 C12 172.03(14) . . . . no
C9 C10 C11 C7 4.5(2) . . . . no
C9 C10 C11 C15 -173.07(15) . . . . no
C12 C10 C11 C7 -179.43(15) . . . . no
C12 C10 C11 C15 3.0(2) . . . . no
C9 C10 C12 C13 175.20(15) . . . . no
C9 C10 C12 C16 -3.4(2) . . . . no
C11 C10 C12 C13 -1.0(2) . . . . no
C11 C10 C12 C16 -179.60(16) . . . . no
C7 C11 C15 C14 179.64(16) . . . . no
C10 C11 C15 C14 -2.8(3) . . . . no
C10 C12 C13 C14 -1.4(2) . . . . no
C10 C12 C13 C19 179.33(15) . . . . no
C16 C12 C13 C14 177.32(16) . . . . no
C16 C12 C13 C19 -2.0(2) . . . . no
C10 C12 C16 C17 -179.48(17) . . . . no
C13 C12 C16 C17 1.9(3) . . . . no
C12 C13 C14 C15 1.7(3) . . . . no
C19 C13 C14 C15 -179.08(17) . . . . no
C12 C13 C19 C18 0.5(3) . . . . no
C14 C13 C19 C18 -178.82(17) . . . . no
C13 C14 C15 C11 0.4(3) . . . . no
C12 C16 C17 C18 -0.2(3) . . . . no
C16 C17 C18 C19 -1.4(3) . . . . no
C17 C18 C19 C13 1.2(3) . . . . no
